data_7013788
loop_
_publ_author_name
'Oakley, Sarah H.'
'Soria, Delia B.'
'Coles, Martyn P.'
'Hitchcock, Peter B.'

_publ_section_title
;
 Structural diversity in the coordination of amidines and guanidines to
 monovalent metal halides.
;
_journal_issue 4
_journal_name_full 'Dalton transactions (Cambridge, England : 2003)'
_journal_page_first 537
_journal_page_last 546
_journal_paper_doi 10.1039/b314707j
_journal_year 2004
_chemical_compound_source 'synthesis as described'
_chemical_formula_moiety 'C28 H52 Cl2 Li2 N12'
_chemical_formula_structural 'C28 H52 Cl2 Li2 N12'
_chemical_formula_sum 'C28 H52 Cl2 Li2 N12'
_chemical_formula_weight 641.6
_chemical_name_systematic
;
?
;
_space_group_IT_number 14
_symmetry_cell_setting monoclinic
_symmetry_Int_Tables_number 14
_symmetry_space_group_name_Hall '-P 2ybc'
_symmetry_space_group_name_H-M 'P 1 21/c 1'
_atom_sites_solution_hydrogens geom
_atom_sites_solution_primary direct
_atom_sites_solution_secondary difmap
_audit_conform_dict_location ftp://ftp.iucr.org/cifdics/cif_core.dic
_audit_conform_dict_name cif_core.dic
_audit_conform_dict_version 2.1
_audit_creation_date 2000-10-09T09:39:21-00:00
_audit_creation_method 'WinGX routine CIF_UPDATE'
_cell_angle_alpha 90
_cell_angle_beta 113.465(5)
_cell_angle_gamma 90
_cell_formula_units_Z 2
_cell_length_a 8.8979(7)
_cell_length_b 19.2720(19)
_cell_length_c 10.7363(8)
_cell_measurement_reflns_used 16664
_cell_measurement_temperature 173(2)
_cell_measurement_theta_max 25.028
_cell_measurement_theta_min 3.705
_cell_measurement_wavelength 0.71073
_cell_volume 1688.8(3)
_computing_cell_refinement 'HKL Scalepack (Otwinowski & Minor 1997)'
_computing_data_reduction 'HKL Denzo and Scalepack (Otwinowski & Minor 1997)'
_computing_molecular_graphics 'Ortep-3 for Windows (Farrugia, 1997)'
_computing_publication_material 'WinGX publication routines (Farrugia, 1999)'
_computing_structure_refinement 'SHELXL-97 (Sheldrick, 1997)'
_computing_structure_solution 'SHELXS-97 (Sheldrick, 1997)'
_diffrn_ambient_temperature 173(2)
_diffrn_measured_fraction_theta_full 0.984
_diffrn_measured_fraction_theta_max 0.984
_diffrn_measurement_device KappaCCD
_diffrn_measurement_method CCD
_diffrn_radiation_monochromator graphite
_diffrn_radiation_probe x-ray
_diffrn_radiation_type MoK\a
_diffrn_radiation_wavelength 0.71073
_diffrn_reflns_av_R_equivalents 0.0506
_diffrn_reflns_av_unetI/netI 0.0657
_diffrn_reflns_limit_h_max 10
_diffrn_reflns_limit_h_min -10
_diffrn_reflns_limit_k_max 16
_diffrn_reflns_limit_k_min -22
_diffrn_reflns_limit_l_max 12
_diffrn_reflns_limit_l_min -10
_diffrn_reflns_number 8057
_diffrn_reflns_theta_full 25.02
_diffrn_reflns_theta_max 25.02
_diffrn_reflns_theta_min 3.79
_exptl_absorpt_coefficient_mu 0.231
_exptl_crystal_colour colourless
_exptl_crystal_density_diffrn 1.262
_exptl_crystal_density_method 'not measured'
_exptl_crystal_description prism
_exptl_crystal_F_000 688
_exptl_crystal_size_max 0.3
_exptl_crystal_size_mid 0.2
_exptl_crystal_size_min 0.1
_refine_diff_density_max 1.023
_refine_diff_density_min -0.447
_refine_diff_density_rms 0.06
_refine_ls_extinction_method none
_refine_ls_goodness_of_fit_ref 1.209
_refine_ls_hydrogen_treatment mixed
_refine_ls_matrix_type full
_refine_ls_number_parameters 205
_refine_ls_number_reflns 2934
_refine_ls_number_restraints 0
_refine_ls_restrained_S_all 1.209
_refine_ls_R_factor_all 0.0837
_refine_ls_R_factor_gt 0.0606
_refine_ls_shift/su_max 0
_refine_ls_shift/su_mean 0
_refine_ls_structure_factor_coef Fsqd
_refine_ls_weighting_details 'calc w=1/[\s^2^(Fo^2^)+(0.0436P)^2^+1.1539P] where P=(Fo^2^+2Fc^2^)/3'
_refine_ls_weighting_scheme calc
_refine_ls_wR_factor_gt 0.1364
_refine_ls_wR_factor_ref 0.1459
_reflns_number_gt 2242
_reflns_number_total 2934
_reflns_threshold_expression >2sigma(I)
_cod_data_source_file b314707j.txt
_cod_data_source_block (4)-oct1300
_cod_original_cell_volume 1688.8(2)
_cod_original_sg_symbol_H-M P2(1)/c
_cod_database_code 7013788

loop_
_symmetry_equiv_pos_as_xyz
'x, y, z'
'-x, y+1/2, -z+1/2'
'-x, -y, -z'
'x, -y-1/2, z-1/2'

loop_
_atom_site_label
_atom_site_type_symbol
_atom_site_fract_x
_atom_site_fract_y
_atom_site_fract_z
_atom_site_U_iso_or_equiv
_atom_site_adp_type
_atom_site_occupancy
_atom_site_symmetry_multiplicity
_atom_site_calc_flag
_atom_site_refinement_flags
_atom_site_disorder_assembly
_atom_site_disorder_group
Li Li 0.1262(6) 0.5570(3) 0.0701(5) 0.0345(12) Uani 1 1 d . . .
Cl Cl 0.05087(8) 0.45761(4) 0.16682(7) 0.0307(2) Uani 1 1 d . . .
N1 N 0.4528(3) 0.48496(16) 0.2999(3) 0.0399(7) Uani 1 1 d . . .
H1 H 0.349(5) 0.474(2) 0.265(4) 0.06 Uiso 1 1 d . . .
N2 N 0.3694(3) 0.55378(14) 0.1120(2) 0.0354(7) Uani 1 1 d . . .
N3 N 0.6534(3) 0.54093(14) 0.2475(2) 0.0315(6) Uani 1 1 d . . .
N4 N -0.1366(3) 0.68816(15) -0.0422(3) 0.0381(7) Uani 1 1 d . . .
H4 H -0.128(4) 0.649(2) -0.079(4) 0.057 Uiso 1 1 d . . .
N5 N 0.0966(3) 0.65367(15) 0.1338(2) 0.0376(7) Uani 1 1 d . . .
N6 N -0.0087(3) 0.76717(15) 0.1328(3) 0.0391(7) Uani 1 1 d . . .
C1 C 0.4908(3) 0.52753(16) 0.2135(3) 0.0289(7) Uani 1 1 d . . .
C2 C 0.5687(4) 0.4366(2) 0.3912(3) 0.0439(9) Uani 1 1 d . . .
H2B H 0.577 0.3949 0.3406 0.066 Uiso 1 1 calc R . .
H2A H 0.5315 0.4219 0.4626 0.066 Uiso 1 1 calc R . .
C3 C 0.7336(4) 0.4716(2) 0.4550(3) 0.0481(10) Uani 1 1 d . . .
H3B H 0.7279 0.5102 0.5137 0.072 Uiso 1 1 calc R . .
H3A H 0.8165 0.4379 0.5121 0.072 Uiso 1 1 calc R . .
C4 C 0.7822(4) 0.4989(2) 0.3458(3) 0.0405(8) Uani 1 1 d . . .
H4B H 0.8827 0.5272 0.3876 0.061 Uiso 1 1 calc R . .
H4A H 0.8075 0.4594 0.2983 0.061 Uiso 1 1 calc R . .
C5 C 0.7007(4) 0.58108(19) 0.1531(3) 0.0398(8) Uani 1 1 d . . .
H5A H 0.72 0.5493 0.0885 0.06 Uiso 1 1 calc R . .
H5B H 0.8038 0.6064 0.2041 0.06 Uiso 1 1 calc R . .
C6 C 0.5677(4) 0.6318(2) 0.0762(4) 0.0589(11) Uani 1 1 d . . .
H6A H 0.5671 0.6699 0.138 0.088 Uiso 1 1 calc R . .
H6B H 0.5918 0.6523 0.0017 0.088 Uiso 1 1 calc R . .
C7 C 0.4068(4) 0.5998(2) 0.0198(4) 0.0515(10) Uani 1 1 d . . .
H7B H 0.397 0.5728 -0.0616 0.077 Uiso 1 1 calc R . .
H7A H 0.3232 0.637 -0.0104 0.077 Uiso 1 1 calc R . .
C8 C -0.0087(4) 0.70256(17) 0.0780(3) 0.0305(7) Uani 1 1 d . . .
C9 C -0.2419(4) 0.74035(18) -0.1322(3) 0.0414(8) Uani 1 1 d . . .
H9A H -0.3474 0.7191 -0.1919 0.062 Uiso 1 1 calc R . .
H9B H -0.1892 0.7598 -0.1902 0.062 Uiso 1 1 calc R . .
C10 C -0.2719(4) 0.79745(19) -0.0483(3) 0.0434(9) Uani 1 1 d . . .
H10B H -0.3374 0.7794 0.0006 0.065 Uiso 1 1 calc R . .
H10A H -0.3337 0.8358 -0.1081 0.065 Uiso 1 1 calc R . .
C11 C -0.1085(4) 0.82373(18) 0.0523(3) 0.0445(9) Uani 1 1 d . . .
H11B H -0.0498 0.8471 0.0028 0.067 Uiso 1 1 calc R . .
H11A H -0.1267 0.8582 0.1132 0.067 Uiso 1 1 calc R . .
C12 C 0.1303(4) 0.7880(2) 0.2544(4) 0.0516(10) Uani 1 1 d . . .
H15B H 0.0946 0.8218 0.3064 0.077 Uiso 1 1 calc R . .
H15A H 0.2142 0.8105 0.229 0.077 Uiso 1 1 calc R . .
C13 C 0.2036(6) 0.7237(3) 0.3419(5) 0.0892(17) Uani 1 1 d . . .
H13B H 0.3084 0.7365 0.4168 0.134 Uiso 1 1 calc R . .
H13A H 0.1278 0.7074 0.3827 0.134 Uiso 1 1 calc R . .
C14 C 0.2318(5) 0.6688(2) 0.2648(4) 0.0564(10) Uani 1 1 d . . .
H14B H 0.2567 0.6261 0.3206 0.085 Uiso 1 1 calc R . .
H14A H 0.3303 0.6804 0.2477 0.085 Uiso 1 1 calc R . .

loop_
_atom_site_aniso_label
_atom_site_aniso_U_11
_atom_site_aniso_U_22
_atom_site_aniso_U_33
_atom_site_aniso_U_23
_atom_site_aniso_U_13
_atom_site_aniso_U_12
Li 0.030(3) 0.035(3) 0.034(3) 0.004(2) 0.008(2) 0.001(2)
Cl 0.0287(4) 0.0325(4) 0.0303(4) 0.0028(3) 0.0112(3) -0.0009(3)
N1 0.0236(13) 0.055(2) 0.0383(15) 0.0178(13) 0.0090(12) 0.0036(13)
N2 0.0286(13) 0.0407(18) 0.0330(14) 0.0103(12) 0.0080(12) 0.0000(12)
N3 0.0229(12) 0.0401(17) 0.0309(13) 0.0012(12) 0.0101(10) 0.0001(12)
N4 0.0374(15) 0.0325(17) 0.0356(15) -0.0024(12) 0.0054(13) 0.0063(13)
N5 0.0374(15) 0.0329(17) 0.0353(14) -0.0015(12) 0.0067(12) 0.0022(13)
N6 0.0375(15) 0.0353(17) 0.0387(15) -0.0056(13) 0.0090(12) 0.0013(13)
C1 0.0264(15) 0.0326(19) 0.0276(15) -0.0025(13) 0.0105(13) -0.0017(13)
C2 0.0348(18) 0.051(2) 0.0421(18) 0.0155(16) 0.0117(15) 0.0045(16)
C3 0.0321(18) 0.072(3) 0.0365(18) 0.0099(17) 0.0095(15) 0.0073(17)
C4 0.0246(16) 0.053(2) 0.0399(18) 0.0031(16) 0.0087(14) 0.0044(15)
C5 0.0345(18) 0.043(2) 0.0460(18) 0.0018(16) 0.0207(15) -0.0045(15)
C6 0.046(2) 0.067(3) 0.064(2) 0.024(2) 0.0230(19) -0.002(2)
C7 0.043(2) 0.058(3) 0.050(2) 0.0226(18) 0.0148(17) -0.0003(18)
C8 0.0300(16) 0.0314(19) 0.0311(15) -0.0027(14) 0.0132(14) -0.0037(14)
C9 0.0397(18) 0.041(2) 0.0372(17) 0.0003(15) 0.0088(15) 0.0075(16)
C10 0.045(2) 0.038(2) 0.0439(18) 0.0055(15) 0.0143(16) 0.0106(16)
C11 0.052(2) 0.031(2) 0.0480(19) 0.0012(16) 0.0167(17) 0.0086(17)
C12 0.046(2) 0.050(2) 0.049(2) -0.0170(18) 0.0091(17) -0.0007(18)
C13 0.078(3) 0.084(4) 0.068(3) -0.018(3) -0.011(3) 0.026(3)
C14 0.061(2) 0.047(3) 0.0397(19) -0.0075(17) -0.0035(18) 0.003(2)

loop_
_atom_type_symbol
_atom_type_description
_atom_type_scat_dispersion_real
_atom_type_scat_dispersion_imag
_atom_type_scat_source
C C 0.0033 0.0016 'International Tables Vol C Tables 4.2.6.8 and 6.1.1.4'
H H 0 0 'International Tables Vol C Tables 4.2.6.8 and 6.1.1.4'
Cl Cl 0.1484 0.1585 'International Tables Vol C Tables 4.2.6.8 and 6.1.1.4'
N N 0.0061 0.0033 'International Tables Vol C Tables 4.2.6.8 and 6.1.1.4'
Li Li -0.0003 0.0001 'International Tables Vol C Tables 4.2.6.8 and 6.1.1.4'

loop_
_geom_angle_atom_site_label_1
_geom_angle_atom_site_label_2
_geom_angle_atom_site_label_3
_geom_angle
_geom_angle_site_symmetry_1
_geom_angle_site_symmetry_3
_geom_angle_publ_flag
N2 Li N5 102.9(3) . . ?
N2 Li Cl 109.7(2) . . ?
N5 Li Cl 119.3(2) . . ?
N2 Li Cl 114.9(2) . 3_565 ?
N5 Li Cl 110.0(2) . 3_565 ?
Cl Li Cl 100.67(19) . 3_565 ?
N2 Li Li 126.4(3) . 3_565 ?
N5 Li Li 130.6(3) . 3_565 ?
Cl Li Li 50.59(15) . 3_565 ?
Cl Li Li 50.08(14) 3_565 3_565 ?
Li Cl Li 79.33(19) . 3_565 ?
C1 N1 C2 122.7(2) . . ?
C1 N2 C7 118.0(2) . . ?
C1 N2 Li 131.2(2) . . ?
C7 N2 Li 109.9(2) . . ?
C1 N3 C4 122.1(3) . . ?
C1 N3 C5 118.7(2) . . ?
C4 N3 C5 115.8(2) . . ?
C8 N4 C9 124.2(3) . . ?
C8 N5 C14 117.6(3) . . ?
C8 N5 Li 132.5(3) . . ?
C14 N5 Li 109.7(3) . . ?
C8 N6 C12 119.3(3) . . ?
C8 N6 C11 121.9(3) . . ?
C12 N6 C11 115.3(3) . . ?
N2 C1 N3 126.2(3) . . ?
N2 C1 N1 117.0(2) . . ?
N3 C1 N1 116.7(2) . . ?
N1 C2 C3 108.8(3) . . ?
C4 C3 C2 109.5(3) . . ?
N3 C4 C3 111.9(2) . . ?
N3 C5 C6 110.1(2) . . ?
C7 C6 C5 112.5(3) . . ?
C6 C7 N2 115.3(3) . . ?
N5 C8 N4 117.8(3) . . ?
N5 C8 N6 125.7(3) . . ?
N4 C8 N6 116.5(3) . . ?
N4 C9 C10 109.2(3) . . ?
C9 C10 C11 108.7(3) . . ?
N6 C11 C10 111.1(3) . . ?
N6 C12 C13 109.3(3) . . ?
C14 C13 C12 111.9(4) . . ?
C13 C14 N5 115.9(3) . . ?

loop_
_geom_bond_atom_site_label_1
_geom_bond_atom_site_label_2
_geom_bond_distance
_geom_bond_site_symmetry_2
_geom_bond_publ_flag
Li N2 2.028(5) . ?
Li N5 2.037(6) . ?
Li Cl 2.398(5) . ?
Li Cl 2.416(5) 3_565 ?
Li Li 3.073(10) 3_565 ?
Cl Li 2.416(5) 3_565 ?
N1 C1 1.377(4) . ?
N1 C2 1.445(4) . ?
N2 C1 1.293(4) . ?
N2 C7 1.463(4) . ?
N3 C1 1.369(4) . ?
N3 C4 1.457(4) . ?
N3 C5 1.464(4) . ?
N4 C8 1.366(4) . ?
N4 C9 1.450(4) . ?
N5 C8 1.295(4) . ?
N5 C14 1.471(4) . ?
N6 C8 1.377(4) . ?
N6 C12 1.452(4) . ?
N6 C11 1.453(4) . ?
C2 C3 1.508(5) . ?
C3 C4 1.498(4) . ?
C5 C6 1.503(5) . ?
C6 C7 1.452(5) . ?
C9 C10 1.512(5) . ?
C10 C11 1.512(5) . ?
C12 C13 1.534(6) . ?
C13 C14 1.426(6) . ?
